data_7709455
loop_
_publ_author_name
'Bai, Shuo'
'Yang, Daqing'
'Zhang, Bingbing'
'Li, Ling'
'Wang, Ying'

_publ_section_title
;
 Two Lead Borate-nitrates with Anion-Centered [OPb4] Tetrahedra and Two
 Types of \p-Conjugated Planar Units Showing Large Birefringence
;
_journal_name_full 'Dalton Transactions'
_journal_paper_doi 10.1039/D2DT00183G
_journal_year 2022
_chemical_formula_moiety '0.5(B4 F2 N2 O22 Pb12)'
_chemical_formula_sum 'B2 F N O11 Pb6'
_chemical_formula_weight 1473.77
_space_group_crystal_system monoclinic
_space_group_IT_number 11
_space_group_name_Hall '-P 2yb'
_space_group_name_H-M_alt 'P 1 21/m 1'
_audit_creation_date 2021-05-07
_audit_creation_method
;
Olex2 1.2
(compiled 2018.05.29 svn.r3508 for OlexSys, GUI svn.r5506)
;
_audit_update_record
;
2021-10-11 deposited with the CCDC.	2022-02-10 downloaded from the CCDC.
;
_cell_angle_alpha 90
_cell_angle_beta 101.704(4)
_cell_angle_gamma 90
_cell_formula_units_Z 2
_cell_length_a 6.8025(7)
_cell_length_b 11.5092(9)
_cell_length_c 8.8989(9)
_cell_measurement_reflns_used 8596
_cell_measurement_temperature 273(2)
_cell_measurement_theta_max 27.48
_cell_measurement_theta_min 3.53
_cell_volume 682.22(11)
_computing_cell_refinement 'SAINT V8.38A (?, 2016)'
_computing_data_reduction 'SAINT V8.38A (?, 2016)'
_computing_molecular_graphics 'Olex2 (Dolomanov et al., 2009)'
_computing_publication_material 'Olex2 (Dolomanov et al., 2009)'
_computing_structure_refinement 'ShelXL (Sheldrick, 2015)'
_diffrn_ambient_temperature 273.15
_diffrn_measured_fraction_theta_full 1.000
_diffrn_measured_fraction_theta_max 1.000
_diffrn_measurement_device_type 'CCD area detector'
_diffrn_measurement_method 'phi and omega scans'
_diffrn_radiation_monochromator graphite
_diffrn_radiation_type MoK\a
_diffrn_radiation_wavelength 0.71073
_diffrn_reflns_av_R_equivalents 0.0663
_diffrn_reflns_av_unetI/netI 0.0277
_diffrn_reflns_Laue_measured_fraction_full 1.000
_diffrn_reflns_Laue_measured_fraction_max 1.000
_diffrn_reflns_limit_h_max 8
_diffrn_reflns_limit_h_min -8
_diffrn_reflns_limit_k_max 14
_diffrn_reflns_limit_k_min -14
_diffrn_reflns_limit_l_max 11
_diffrn_reflns_limit_l_min -11
_diffrn_reflns_number 19582
_diffrn_reflns_point_group_measured_fraction_full 1.000
_diffrn_reflns_point_group_measured_fraction_max 1.000
_diffrn_reflns_theta_full 25.242
_diffrn_reflns_theta_max 27.509
_diffrn_reflns_theta_min 2.337
_exptl_absorpt_coefficient_mu 73.830
_exptl_absorpt_correction_T_max 0.0481
_exptl_absorpt_correction_T_min 0.0007
_exptl_absorpt_correction_type numerical
_exptl_absorpt_process_details
'SADABS-2016/2 (Bruker,2016/2) was used for absorption correction. wR2(int) was 0.1015 before and 0.0698 after correction. The Ratio of minimum to maximum transmission is 0.0146. The \l/2 correction factor is Not present.'
_exptl_crystal_colour colourless
_exptl_crystal_colour_primary colourless
_exptl_crystal_density_diffrn 7.174
_exptl_crystal_description block
_exptl_crystal_F_000 1212
_exptl_crystal_size_max 0.215
_exptl_crystal_size_mid 0.148
_exptl_crystal_size_min 0.04
_refine_diff_density_max 1.811
_refine_diff_density_min -1.526
_refine_diff_density_rms 0.340
_refine_ls_extinction_method none
_refine_ls_goodness_of_fit_ref 1.091
_refine_ls_hydrogen_treatment undef
_refine_ls_matrix_type full
_refine_ls_number_parameters 106
_refine_ls_number_reflns 1645
_refine_ls_number_restraints 6
_refine_ls_restrained_S_all 1.091
_refine_ls_R_factor_all 0.0286
_refine_ls_R_factor_gt 0.0231
_refine_ls_shift/su_max 0.001
_refine_ls_shift/su_mean 0.000
_refine_ls_structure_factor_coef Fsqd
_refine_ls_weighting_details 'w=1/[\s^2^(Fo^2^)+(0.0298P)^2^] where P=(Fo^2^+2Fc^2^)/3'
_refine_ls_weighting_scheme calc
_refine_ls_wR_factor_gt 0.0553
_refine_ls_wR_factor_ref 0.0570
_reflns_Friedel_coverage 0.000
_reflns_number_gt 1462
_reflns_number_total 1645
_reflns_threshold_expression 'I > 2\s(I)'
_cod_data_source_file d2dt00183g2.cif
_cod_data_source_block ww
_cod_database_code 7709455
_shelx_shelxl_version_number 2018/3
_shelx_space_group_comment
;
The symmetry employed for this shelxl refinement is uniquely defined
by the following loop, which should always be used as a source of
symmetry information in preference to the above space-group names.
They are only intended as comments.
;
_shelx_estimated_absorpt_t_max 0.156
_shelx_estimated_absorpt_t_min 0.022
_olex2_refinement_description
;
1. Uiso/Uaniso restraints and constraints
Uanis(O2) \\sim Ueq: with sigma of 0.005 and sigma for terminal atoms of 0.01
;
_olex2_submission_special_instructions 'No special instructions were received'

loop_
_space_group_symop_operation_xyz
'x, y, z'
'-x, y+1/2, -z'
'-x, -y, -z'
'x, -y-1/2, z'

loop_
_atom_site_label
_atom_site_type_symbol
_atom_site_fract_x
_atom_site_fract_y
_atom_site_fract_z
_atom_site_U_iso_or_equiv
_atom_site_adp_type
_atom_site_occupancy
_atom_site_site_symmetry_order
_atom_site_calc_flag
_atom_site_refinement_flags_posn
_atom_site_refinement_flags_adp
_atom_site_refinement_flags_occupancy
_atom_site_disorder_assembly
_atom_site_disorder_group
Pb1 Pb 0.05853(5) 0.250000 0.41655(5) 0.02671(12) Uani 1 2 d S T P . .
Pb2 Pb 0.43538(4) 0.09341(2) 0.20468(4) 0.02752(10) Uani 1 1 d . . . . .
Pb3 Pb 0.60626(6) 0.250000 0.59530(5) 0.02739(12) Uani 1 2 d S T P . .
Pb4 Pb 1.08949(4) 0.40691(2) 0.79735(4) 0.02779(10) Uani 1 1 d . . . . .
N1 N 0.7494(15) 0.250000 0.0105(13) 0.040(3) Uani 1 2 d S T P . .
B1 B 0.7455(11) -0.0015(8) 0.5038(12) 0.030(2) Uani 1 1 d . . . . .
F1 F 1.2805(15) 0.250000 0.9568(14) 0.079(3) Uani 1 2 d S T P . .
O1 O 0.7622(14) 0.3449(6) -0.0549(10) 0.067(2) Uani 1 1 d . . . . .
O2 O 0.7154(13) 0.250000 0.1454(11) 0.044(2) Uani 1 2 d S TU P . .
O3 O 0.6752(9) 0.0992(4) 0.4301(7) 0.0331(13) Uani 1 1 d . . . . .
O4 O 0.7729(9) -0.0991(4) 0.4226(7) 0.0322(13) Uani 1 1 d . . . . .
O5 O 0.7925(8) -0.0026(5) 0.6634(7) 0.0368(14) Uani 1 1 d . . . . .
O6 O 0.3545(11) 0.250000 0.3113(10) 0.0305(18) Uani 1 2 d S T P . .
O7 O 0.9586(10) 0.250000 0.6800(9) 0.0243(15) Uani 1 2 d S T P . .

loop_
_atom_site_aniso_label
_atom_site_aniso_U_11
_atom_site_aniso_U_22
_atom_site_aniso_U_33
_atom_site_aniso_U_23
_atom_site_aniso_U_13
_atom_site_aniso_U_12
Pb1 0.0251(2) 0.0251(2) 0.0292(2) 0.000 0.00383(17) 0.000
Pb2 0.03046(16) 0.02363(17) 0.02906(19) -0.00287(11) 0.00742(13) -0.00084(10)
Pb3 0.0265(2) 0.0244(2) 0.0324(3) 0.000 0.00869(17) 0.000
Pb4 0.02945(16) 0.02401(17) 0.02872(19) -0.00246(11) 0.00307(13) -0.00060(10)
N1 0.041(6) 0.045(7) 0.039(7) 0.000 0.016(5) 0.000
B1 0.022(4) 0.030(5) 0.038(6) -0.003(4) 0.007(4) -0.001(3)
F1 0.077(6) 0.036(5) 0.101(9) 0.000 -0.037(6) 0.000
O1 0.121(7) 0.026(3) 0.069(6) 0.005(4) 0.053(5) -0.002(4)
O2 0.041(4) 0.054(4) 0.035(4) 0.000 0.006(3) 0.000
O3 0.037(3) 0.025(3) 0.034(4) 0.001(2) 0.001(3) 0.004(2)
O4 0.043(3) 0.022(3) 0.035(4) 0.001(2) 0.014(3) 0.005(2)
O5 0.046(3) 0.033(3) 0.030(3) -0.002(3) 0.007(3) -0.013(3)
O6 0.027(4) 0.022(4) 0.046(5) 0.000 0.016(4) 0.000
O7 0.024(3) 0.016(3) 0.029(4) 0.000 -0.004(3) 0.000

loop_
_atom_type_symbol
_atom_type_description
_atom_type_scat_dispersion_real
_atom_type_scat_dispersion_imag
_atom_type_scat_source
B B 0.0013 0.0007 'International Tables Vol C Tables 4.2.6.8 and 6.1.1.4'
F F 0.0171 0.0103 'International Tables Vol C Tables 4.2.6.8 and 6.1.1.4'
N N 0.0061 0.0033 'International Tables Vol C Tables 4.2.6.8 and 6.1.1.4'
O O 0.0106 0.0060 'International Tables Vol C Tables 4.2.6.8 and 6.1.1.4'
Pb Pb -3.3944 10.1111 'International Tables Vol C Tables 4.2.6.8 and 6.1.1.4'

loop_
_geom_angle_atom_site_label_1
_geom_angle_atom_site_label_2
_geom_angle_atom_site_label_3
_geom_angle
_geom_angle_site_symmetry_1
_geom_angle_site_symmetry_3
_geom_angle_publ_flag
O4 Pb1 O4 93.2(3) 2_656 3_656 ?
O4 Pb1 O7 68.74(17) 3_656 1_455 ?
O4 Pb1 O7 68.74(17) 2_656 1_455 ?
O6 Pb1 O4 84.0(2) . 2_656 ?
O6 Pb1 O4 84.0(2) . 3_656 ?
O6 Pb1 O7 139.3(3) . 1_455 ?
O2 Pb2 Pb2 49.05(12) . 4_565 ?
O3 Pb2 Pb2 88.34(13) . 4_565 ?
O3 Pb2 O2 75.7(2) . . ?
O3 Pb2 O5 90.0(2) . 3_656 ?
O5 Pb2 Pb2 116.18(15) 3_656 4_565 ?
O5 Pb2 O2 158.8(2) 3_656 . ?
O6 Pb2 Pb2 33.42(17) . 4_565 ?
O6 Pb2 O2 77.6(2) . . ?
O6 Pb2 O3 78.0(3) . . ?
O6 Pb2 O5 84.3(2) . 3_656 ?
O3 Pb3 O3 93.6(3) . 4_565 ?
O3 Pb3 O6 66.21(17) . . ?
O3 Pb3 O6 66.21(17) 4_565 . ?
O7 Pb3 O3 83.27(19) . . ?
O7 Pb3 O3 83.27(19) . 4_565 ?
O7 Pb3 O6 134.1(2) . . ?
F1 Pb4 Pb4 43.58(16) . 4_565 ?
O4 Pb4 Pb4 88.31(12) 2_756 4_565 ?
O4 Pb4 F1 101.8(3) 2_756 . ?
O4 Pb4 O5 92.2(2) 2_756 4_565 ?
O5 Pb4 Pb4 117.37(15) 4_565 4_565 ?
O5 Pb4 F1 154.9(3) 4_565 . ?
O7 Pb4 Pb4 34.20(16) . 4_565 ?
O7 Pb4 F1 77.8(2) . . ?
O7 Pb4 O4 76.6(2) . 2_756 ?
O7 Pb4 O5 85.5(2) . 4_565 ?
O1 N1 O1 122.0(12) 4_565 . ?
O1 N1 O2 119.0(6) 4_565 . ?
O1 N1 O2 119.0(6) . . ?
O3 B1 O5 118.8(8) . . ?
O4 B1 O3 120.9(8) . . ?
O4 B1 O5 120.2(8) . . ?
Pb4 F1 Pb4 92.8(3) 4_565 . ?
Pb2 O2 Pb2 81.9(2) . 4_565 ?
N1 O2 Pb2 116.6(5) . 4_565 ?
N1 O2 Pb2 116.6(5) . . ?
Pb2 O3 Pb3 111.3(2) . . ?
B1 O3 Pb2 120.4(5) . . ?
B1 O3 Pb3 114.5(6) . . ?
Pb4 O4 Pb1 107.3(2) 2_746 3_656 ?
B1 O4 Pb1 112.4(6) . 3_656 ?
B1 O4 Pb4 122.6(5) . 2_746 ?
Pb2 O5 Pb4 121.8(3) 3_656 4_565 ?
B1 O5 Pb2 118.2(5) . 3_656 ?
B1 O5 Pb4 120.0(5) . 4_565 ?
Pb1 O6 Pb3 93.3(3) . . ?
Pb2 O6 Pb1 118.87(17) . . ?
Pb2 O6 Pb1 118.87(17) 4_565 . ?
Pb2 O6 Pb2 113.2(3) . 4_565 ?
Pb2 O6 Pb3 103.7(2) . . ?
Pb2 O6 Pb3 103.7(2) 4_565 . ?
Pb3 O7 Pb1 98.5(3) . 1_655 ?
Pb4 O7 Pb1 106.2(2) 4_565 1_655 ?
Pb4 O7 Pb1 106.2(2) . 1_655 ?
Pb4 O7 Pb3 116.20(19) . . ?
Pb4 O7 Pb3 116.20(19) 4_565 . ?
Pb4 O7 Pb4 111.6(3) 4_565 . ?

loop_
_geom_bond_atom_site_label_1
_geom_bond_atom_site_label_2
_geom_bond_distance
_geom_bond_site_symmetry_2
_geom_bond_publ_flag
Pb1 O4 2.390(6) 3_656 ?
Pb1 O4 2.390(6) 2_656 ?
Pb1 O6 2.387(7) . ?
Pb1 O7 2.570(8) 1_455 ?
Pb2 Pb2 3.6046(6) 4_565 ?
Pb2 O2 2.750(7) . ?
Pb2 O3 2.316(6) . ?
Pb2 O5 2.369(5) 3_656 ?
Pb2 O6 2.159(4) . ?
Pb3 O3 2.381(6) . ?
Pb3 O3 2.381(6) 4_565 ?
Pb3 O6 2.751(9) . ?
Pb3 O7 2.362(7) . ?
Pb4 Pb4 3.6118(6) 4_565 ?
Pb4 F1 2.493(6) . ?
Pb4 O4 2.336(6) 2_756 ?
Pb4 O5 2.395(6) 4_565 ?
Pb4 O7 2.184(4) . ?
N1 O1 1.249(9) . ?
N1 O1 1.249(9) 4_565 ?
N1 O2 1.267(14) . ?
B1 O3 1.369(11) . ?
B1 O4 1.369(11) . ?
B1 O5 1.392(12) . ?
